data_7111408
loop_
_publ_author_name
'Wang, Yuzhong'
'Quillian, Brandon'
'Wei, Pingrong'
'Yang, Xiao-Juan'
'Robinson, Gregory H.'

_publ_section_title
;
 New Pb?Pb bonds: syntheses and molecular structures of
 hexabiphenyldiplumbane and tri(trisbiphenylplumbyl)plumbate
;
_journal_issue 19
_journal_name_full 'Chemical Communications'
_journal_page_first 2224
_journal_page_last 2225
_journal_paper_doi 10.1039/b408860n
_journal_year 2004
_chemical_formula_sum 'C78 H66 O3 Pb2'
_chemical_formula_weight 1465.69
_chemical_name_systematic
;
?
;
_space_group_IT_number 2
_symmetry_cell_setting triclinic
_symmetry_space_group_name_Hall '-P 1'
_symmetry_space_group_name_H-M 'P -1'
_atom_sites_solution_hydrogens geom
_atom_sites_solution_primary direct
_atom_sites_solution_secondary difmap
_audit_creation_method SHELXL-97
_cell_angle_alpha 89.378(3)
_cell_angle_beta 89.819(4)
_cell_angle_gamma 70.374(3)
_cell_formula_units_Z 2
_cell_length_a 11.9430(19)
_cell_length_b 14.431(2)
_cell_length_c 19.402(3)
_cell_measurement_temperature 273(2)
_cell_volume 3149.5(8)
_computing_structure_refinement 'SHELXL-97 (Sheldrick, 1997)'
_computing_structure_solution 'SHELXS-97 (Sheldrick, 1990)'
_diffrn_ambient_temperature 273(2)
_diffrn_measured_fraction_theta_full 0.913
_diffrn_measured_fraction_theta_max 0.913
_diffrn_radiation_monochromator graphite
_diffrn_radiation_source 'fine-focus sealed tube'
_diffrn_radiation_type MoK\a
_diffrn_radiation_wavelength 0.71073
_diffrn_reflns_av_R_equivalents 0.0451
_diffrn_reflns_av_sigmaI/netI 0.0947
_diffrn_reflns_limit_h_max 14
_diffrn_reflns_limit_h_min -13
_diffrn_reflns_limit_k_max 17
_diffrn_reflns_limit_k_min -16
_diffrn_reflns_limit_l_max 23
_diffrn_reflns_limit_l_min -23
_diffrn_reflns_number 16472
_diffrn_reflns_theta_full 25.00
_diffrn_reflns_theta_max 25.00
_diffrn_reflns_theta_min 1.82
_exptl_absorpt_coefficient_mu 5.387
_exptl_crystal_colour 'pale yellow'
_exptl_crystal_density_diffrn 1.546
_exptl_crystal_density_method 'not measured'
_exptl_crystal_F_000 1444
_exptl_crystal_size_max 0.45
_exptl_crystal_size_mid 0.40
_exptl_crystal_size_min 0.20
_refine_diff_density_max 1.077
_refine_diff_density_min -1.719
_refine_diff_density_rms 0.127
_refine_ls_extinction_method none
_refine_ls_goodness_of_fit_ref 1.082
_refine_ls_hydrogen_treatment mixed
_refine_ls_matrix_type full
_refine_ls_number_parameters 703
_refine_ls_number_reflns 10140
_refine_ls_number_restraints 0
_refine_ls_restrained_S_all 1.082
_refine_ls_R_factor_all 0.1101
_refine_ls_R_factor_gt 0.0589
_refine_ls_shift/su_max 13.899
_refine_ls_shift/su_mean 0.251
_refine_ls_structure_factor_coef Fsqd
_refine_ls_weighting_details 'calc w==1/[\s^2^(Fo^2^)+(0.0374P)^2^+6.0595P] where P==(Fo^2^+2Fc^2^)/3'
_refine_ls_weighting_scheme calc
_refine_ls_wR_factor_gt 0.1070
_refine_ls_wR_factor_ref 0.1197
_reflns_number_gt 6348
_reflns_number_total 10140
_reflns_threshold_expression >2sigma(I)
_cod_data_source_file b408860nsup1.cif
_cod_data_source_block j_Compound1
_cod_depositor_comments
;
The following automatic conversions were performed:

'_symmetry_cell_setting' value 'Triclinic' changed to 'triclinic'
according to /home/saulius/struct/CIF-dictionaries/cif_core.dic
dictionary named 'cif_core.dic' version 2.4.2 from 2011-04-26.

Automatic conversion script
Id: cif_fix_values 1891 2012-01-12 08:04:46Z andrius 
;
_cod_original_cell_volume 3149.5(9)
_cod_original_sg_symbol_H-M P-1
_cod_database_code 7111408

loop_
_symmetry_equiv_pos_as_xyz
'x, y, z'
'-x, -y, -z'

loop_
_atom_site_label
_atom_site_type_symbol
_atom_site_fract_x
_atom_site_fract_y
_atom_site_fract_z
_atom_site_U_iso_or_equiv
_atom_site_adp_type
_atom_site_occupancy
_atom_site_symmetry_multiplicity
_atom_site_calc_flag
_atom_site_refinement_flags
Pb1 Pb -0.40868(4) 0.40549(3) -0.004189(18) 0.03380(15) Uani 1 1 d .
Pb2 Pb 0.09002(4) 0.40459(4) 0.503233(18) 0.03800(16) Uani 1 1 d .
C1 C -0.2408(9) 0.4032(8) 0.0443(5) 0.033(3) Uani 1 1 d .
C2 C -0.1703(9) 0.3203(8) 0.0771(5) 0.036(3) Uani 1 1 d .
H2A H -0.1895 0.2631 0.0754 0.043 Uiso 1 1 calc R
C3 C -0.0681(10) 0.3205(9) 0.1135(5) 0.043(3) Uani 1 1 d .
H3A H -0.0206 0.2629 0.1351 0.051 Uiso 1 1 calc R
C4 C -0.0381(9) 0.4029(8) 0.1177(5) 0.031(3) Uani 1 1 d .
C5 C -0.1070(10) 0.4860(8) 0.0804(5) 0.041(3) Uani 1 1 d .
H5A H -0.0843 0.5416 0.0790 0.049 Uiso 1 1 calc R
C6 C -0.2080(10) 0.4870(9) 0.0455(5) 0.043(3) Uani 1 1 d .
H6A H -0.2544 0.5439 0.0228 0.052 Uiso 1 1 calc R
C7 C 0.0606(9) 0.4076(8) 0.1624(5) 0.035(3) Uani 1 1 d .
C8 C 0.1313(10) 0.4640(9) 0.1447(6) 0.045(3) Uani 1 1 d .
H8A H 0.1213 0.4959 0.1021 0.054 Uiso 1 1 calc R
C9 C 0.2149(10) 0.4725(10) 0.1895(6) 0.052(3) Uani 1 1 d .
H9A H 0.2625 0.5093 0.1768 0.063 Uiso 1 1 calc R
C10 C 0.2299(11) 0.4275(11) 0.2534(7) 0.060(4) Uani 1 1 d .
H10A H 0.2853 0.4355 0.2842 0.072 Uiso 1 1 calc R
C11 C 0.1626(12) 0.3709(11) 0.2711(6) 0.057(4) Uani 1 1 d .
H11A H 0.1744 0.3381 0.3134 0.069 Uiso 1 1 calc R
C12 C 0.0775(10) 0.3622(9) 0.2266(5) 0.048(3) Uani 1 1 d .
H12A H 0.0304 0.3252 0.2399 0.057 Uiso 1 1 calc R
C13 C -0.4623(9) 0.2929(8) 0.0498(5) 0.037(3) Uani 1 1 d .
C14 C -0.4267(10) 0.1964(9) 0.0290(6) 0.052(3) Uani 1 1 d .
H14A H -0.3711 0.1771 -0.0063 0.063 Uiso 1 1 calc R
C15 C -0.4692(11) 0.1265(9) 0.0580(6) 0.054(3) Uani 1 1 d .
H15A H -0.4438 0.0624 0.0417 0.065 Uiso 1 1 calc R
C16 C -0.5515(10) 0.1542(9) 0.1124(5) 0.041(3) Uani 1 1 d .
C17 C -0.5812(13) 0.2487(9) 0.1348(6) 0.063(4) Uani 1 1 d .
H17A H -0.6325 0.2679 0.1721 0.076 Uiso 1 1 calc R
C18 C -0.5391(11) 0.3163(9) 0.1048(6) 0.058(4) Uani 1 1 d .
H18A H -0.5629 0.3798 0.1220 0.069 Uiso 1 1 calc R
C19 C -0.6068(12) 0.0857(9) 0.1415(6) 0.050(3) Uani 1 1 d .
C20 C -0.5539(14) -0.0141(10) 0.1403(7) 0.075(5) Uani 1 1 d .
H20A H -0.4800 -0.0414 0.1194 0.090 Uiso 1 1 calc R
C21 C -0.6102(18) -0.0760(11) 0.1703(9) 0.105(7) Uani 1 1 d .
H21A H -0.5733 -0.1439 0.1689 0.126 Uiso 1 1 calc R
C22 C -0.7157(17) -0.0386(13) 0.2005(9) 0.107(7) Uani 1 1 d .
H22A H -0.7492 -0.0799 0.2234 0.128 Uiso 1 1 calc R
C23 C -0.7752(16) 0.0609(13) 0.1980(9) 0.109(7) Uani 1 1 d .
H23A H -0.8522 0.0874 0.2149 0.131 Uiso 1 1 calc R
C24 C -0.7181(13) 0.1201(11) 0.1697(8) 0.082(5) Uani 1 1 d .
H24A H -0.7573 0.1878 0.1697 0.098 Uiso 1 1 calc R
C25 C -0.3703(9) 0.3543(8) -0.1121(5) 0.031(3) Uani 1 1 d .
C26 C -0.2570(10) 0.2990(8) -0.1309(5) 0.044(3) Uani 1 1 d .
H26A H -0.1966 0.2818 -0.0982 0.053 Uiso 1 1 calc R
C27 C -0.2324(10) 0.2690(8) -0.1975(5) 0.044(3) Uani 1 1 d .
H27A H -0.1552 0.2311 -0.2094 0.053 Uiso 1 1 calc R
C28 C -0.3202(11) 0.2937(8) -0.2477(5) 0.040(3) Uani 1 1 d .
C29 C -0.4337(10) 0.3495(9) -0.2276(5) 0.052(3) Uani 1 1 d .
H29A H -0.4949 0.3670 -0.2599 0.062 Uiso 1 1 calc R
C30 C -0.4569(9) 0.3793(8) -0.1611(5) 0.042(3) Uani 1 1 d .
H30A H -0.5338 0.4177 -0.1489 0.051 Uiso 1 1 calc R
C31 C -0.2961(12) 0.2618(9) -0.3212(5) 0.046(3) Uani 1 1 d .
C32 C -0.1894(12) 0.2582(9) -0.3516(6) 0.057(4) Uani 1 1 d .
H32A H -0.1315 0.2723 -0.3260 0.068 Uiso 1 1 calc R
C33 C -0.1695(16) 0.2333(12) -0.4207(8) 0.092(6) Uani 1 1 d .
H33A H -0.1000 0.2344 -0.4419 0.110 Uiso 1 1 calc R
C34 C -0.251(2) 0.2071(15) -0.4578(8) 0.113(8) Uani 1 1 d .
H34A H -0.2355 0.1873 -0.5034 0.136 Uiso 1 1 calc R
C35 C -0.3555(19) 0.2101(14) -0.4275(8) 0.110(7) Uani 1 1 d .
H35A H -0.4121 0.1942 -0.4531 0.132 Uiso 1 1 calc R
C36 C -0.3788(15) 0.2370(12) -0.3582(6) 0.083(5) Uani 1 1 d .
H36A H -0.4496 0.2379 -0.3377 0.099 Uiso 1 1 calc R
C37 C 0.2591(9) 0.4103(8) 0.4600(5) 0.035(3) Uani 1 1 d .
C38 C 0.3446(10) 0.3253(9) 0.4355(6) 0.051(3) Uani 1 1 d .
H38A H 0.3358 0.2643 0.4427 0.061 Uiso 1 1 calc R
C39 C 0.4433(10) 0.3321(9) 0.4001(6) 0.052(3) Uani 1 1 d .
H39A H 0.4993 0.2752 0.3831 0.063 Uiso 1 1 calc R
C40 C 0.4595(9) 0.4205(8) 0.3899(5) 0.032(3) Uani 1 1 d .
C41 C 0.3790(10) 0.5037(9) 0.4189(5) 0.044(3) Uani 1 1 d .
H41A H 0.3914 0.5638 0.4148 0.052 Uiso 1 1 calc R
C42 C 0.2783(11) 0.4979(8) 0.4546(5) 0.045(3) Uani 1 1 d .
H42A H 0.2251 0.5539 0.4744 0.054 Uiso 1 1 calc R
C43 C 0.5547(9) 0.4301(9) 0.3452(5) 0.040(3) Uani 1 1 d .
C44 C 0.6201(10) 0.4908(9) 0.3609(6) 0.047(3) Uani 1 1 d .
H44A H 0.6081 0.5238 0.4027 0.056 Uiso 1 1 calc R
C45 C 0.7042(10) 0.5026(10) 0.3140(7) 0.063(4) Uani 1 1 d .
H45A H 0.7488 0.5423 0.3250 0.076 Uiso 1 1 calc R
C46 C 0.7205(12) 0.4547(13) 0.2513(7) 0.076(5) Uani 1 1 d .
H46A H 0.7738 0.4643 0.2193 0.092 Uiso 1 1 calc R
C47 C 0.6581(12) 0.3934(12) 0.2366(7) 0.068(5) Uani 1 1 d .
H47A H 0.6712 0.3598 0.1951 0.081 Uiso 1 1 calc R
C48 C 0.5772(10) 0.3809(10) 0.2818(6) 0.053(4) Uani 1 1 d .
H48A H 0.5358 0.3389 0.2706 0.063 Uiso 1 1 calc R
C49 C 0.1202(10) 0.3505(8) 0.6098(5) 0.038(3) Uani 1 1 d .
C50 C 0.0343(9) 0.3939(9) 0.6591(5) 0.043(3) Uani 1 1 d .
H50A H -0.0363 0.4418 0.6455 0.052 Uiso 1 1 calc R
C51 C 0.0518(10) 0.3673(9) 0.7280(5) 0.041(3) Uani 1 1 d .
H51A H -0.0081 0.3966 0.7595 0.049 Uiso 1 1 calc R
C52 C 0.1566(10) 0.2979(8) 0.7510(5) 0.036(3) Uani 1 1 d .
C53 C 0.2436(11) 0.2551(10) 0.7024(6) 0.059(4) Uani 1 1 d .
H53A H 0.3152 0.2089 0.7163 0.071 Uiso 1 1 calc R
C54 C 0.2241(10) 0.2814(9) 0.6312(6) 0.057(4) Uani 1 1 d .
H54A H 0.2826 0.2513 0.5991 0.068 Uiso 1 1 calc R
C55 C 0.1765(11) 0.2731(8) 0.8252(5) 0.041(3) Uani 1 1 d .
C56 C 0.0842(12) 0.2702(9) 0.8666(5) 0.055(4) Uani 1 1 d .
H56A H 0.0099 0.2813 0.8468 0.066 Uiso 1 1 calc R
C57 C 0.0979(15) 0.2511(11) 0.9369(6) 0.075(5) Uani 1 1 d .
H57A H 0.0344 0.2484 0.9637 0.090 Uiso 1 1 calc R
C58 C 0.2066(17) 0.2363(11) 0.9658(7) 0.080(5) Uani 1 1 d .
H58A H 0.2177 0.2232 1.0128 0.096 Uiso 1 1 calc R
C59 C 0.3010(15) 0.2409(11) 0.9252(8) 0.086(5) Uani 1 1 d .
H59A H 0.3744 0.2324 0.9453 0.103 Uiso 1 1 calc R
C60 C 0.2855(12) 0.2578(10) 0.8560(6) 0.066(4) Uani 1 1 d .
H60A H 0.3496 0.2591 0.8290 0.079 Uiso 1 1 calc R
C61 C 0.0383(10) 0.2954(8) 0.4416(5) 0.036(3) Uani 1 1 d .
C62 C -0.0654(10) 0.3257(9) 0.4061(5) 0.048(3) Uani 1 1 d .
H62A H -0.1136 0.3914 0.4081 0.058 Uiso 1 1 calc R
C63 C -0.1017(11) 0.2608(9) 0.3665(6) 0.049(3) Uani 1 1 d .
H63A H -0.1744 0.2836 0.3438 0.059 Uiso 1 1 calc R
C64 C -0.0313(12) 0.1629(10) 0.3604(6) 0.054(3) Uani 1 1 d .
C65 C 0.0722(13) 0.1346(10) 0.3984(9) 0.083(5) Uani 1 1 d .
H65A H 0.1211 0.0691 0.3972 0.100 Uiso 1 1 calc R
C66 C 0.1062(12) 0.1987(9) 0.4379(7) 0.068(4) Uani 1 1 d .
H66A H 0.1770 0.1757 0.4626 0.082 Uiso 1 1 calc R
C67 C -0.0679(13) 0.0978(10) 0.3147(8) 0.067(4) Uani 1 1 d .
C68 C -0.1373(17) 0.1347(12) 0.2569(8) 0.094(6) Uani 1 1 d .
H68A H -0.1597 0.2018 0.2476 0.113 Uiso 1 1 calc R
C69 C -0.176(2) 0.0761(18) 0.2119(10) 0.129(8) Uani 1 1 d .
H69A H -0.2216 0.1021 0.1732 0.155 Uiso 1 1 calc R
C70 C -0.140(2) -0.0238(18) 0.2290(13) 0.130(9) Uani 1 1 d .
H70A H -0.1631 -0.0654 0.2003 0.155 Uiso 1 1 calc R
C71 C -0.079(2) -0.0599(15) 0.2808(14) 0.138(9) Uani 1 1 d .
H71A H -0.0590 -0.1270 0.2896 0.166 Uiso 1 1 calc R
C72 C -0.0377(15) -0.0006(12) 0.3283(10) 0.104(6) Uani 1 1 d .
H72A H 0.0078 -0.0290 0.3667 0.125 Uiso 1 1 calc R
O1 O -0.076(2) 0.0935(18) -0.0032(12) 0.129(8) Uiso 0.50 1 d P
C73 C -0.110(4) 0.030(4) -0.040(2) 0.164(14) Uiso 0.50 1 d P
C74 C 0.023(6) 0.034(5) 0.070(3) 0.21(2) Uiso 0.50 1 d P
O1' O -0.076(4) 0.055(3) 0.046(2) 0.256(15) Uiso 0.50 1 d P
C73' C -0.123(6) -0.001(5) 0.017(4) 0.27(3) Uiso 0.50 1 d P
C74' C 0.026(5) 0.069(4) 0.042(3) 0.141(18) Uiso 0.50 1 d P
O2 O 0.4553(14) 0.0555(8) 0.6029(6) 0.267(6) Uiso 1 1 d G
O3 O 0.4369(14) -0.0645(8) 0.6806(5) 0.271(6) Uiso 1 1 d G
C75 C 0.5621(10) -0.0129(12) 0.6239(8) 0.289(10) Uiso 1 1 d G
C76 C 0.5473(11) -0.0767(10) 0.6585(7) 0.208(8) Uiso 1 1 d G
C77 C 0.3669(10) -0.0604(10) 0.6175(8) 0.180(7) Uiso 1 1 d G
C78 C 0.3770(12) 0.0092(11) 0.5696(6) 0.229(9) Uiso 1 1 d G

loop_
_atom_site_aniso_label
_atom_site_aniso_U_11
_atom_site_aniso_U_22
_atom_site_aniso_U_33
_atom_site_aniso_U_23
_atom_site_aniso_U_13
_atom_site_aniso_U_12
Pb1 0.0334(3) 0.0314(4) 0.0399(2) 0.0001(2) 0.0003(2) -0.0153(3)
Pb2 0.0369(3) 0.0395(4) 0.0358(2) 0.0041(2) 0.0074(2) -0.0108(3)
C1 0.036(6) 0.027(6) 0.035(5) 0.002(5) -0.005(4) -0.010(6)
C2 0.039(7) 0.020(6) 0.059(6) -0.007(5) -0.002(5) -0.021(6)
C3 0.033(7) 0.035(8) 0.054(7) 0.001(6) -0.004(5) -0.003(6)
C4 0.033(6) 0.031(7) 0.035(5) -0.005(5) 0.011(5) -0.016(6)
C5 0.040(7) 0.038(8) 0.048(6) 0.007(5) -0.004(5) -0.017(6)
C6 0.040(7) 0.034(7) 0.047(6) 0.004(5) -0.008(5) -0.002(6)
C7 0.023(6) 0.033(7) 0.047(6) -0.004(5) 0.006(5) -0.007(6)
C8 0.044(8) 0.039(8) 0.049(6) 0.001(6) 0.011(6) -0.011(7)
C9 0.024(7) 0.059(9) 0.076(8) -0.013(7) 0.000(6) -0.016(7)
C10 0.033(8) 0.065(10) 0.072(9) -0.027(8) -0.006(6) -0.003(7)
C11 0.048(9) 0.073(11) 0.042(6) -0.001(7) -0.001(6) -0.009(8)
C12 0.042(8) 0.055(9) 0.041(6) 0.004(6) 0.003(5) -0.009(7)
C13 0.036(7) 0.030(7) 0.044(6) -0.013(5) -0.001(5) -0.010(6)
C14 0.042(8) 0.048(9) 0.065(7) -0.009(7) 0.026(6) -0.011(7)
C15 0.057(9) 0.023(7) 0.083(9) -0.008(6) 0.011(7) -0.013(7)
C16 0.042(7) 0.036(8) 0.049(6) 0.005(6) -0.001(5) -0.019(6)
C17 0.091(11) 0.028(8) 0.073(8) -0.015(7) 0.049(8) -0.024(8)
C18 0.071(10) 0.029(7) 0.077(8) -0.020(6) 0.035(7) -0.021(7)
C19 0.054(9) 0.034(8) 0.064(7) 0.011(6) 0.010(6) -0.019(7)
C20 0.078(12) 0.039(9) 0.113(12) 0.005(9) 0.030(9) -0.026(9)
C21 0.128(18) 0.029(9) 0.159(16) 0.004(10) 0.049(14) -0.030(11)
C22 0.115(17) 0.058(12) 0.154(16) 0.009(12) 0.055(14) -0.039(12)
C23 0.090(14) 0.067(13) 0.181(17) 0.007(13) 0.065(13) -0.040(11)
C24 0.061(11) 0.039(9) 0.148(14) 0.005(9) 0.025(10) -0.021(8)
C25 0.027(6) 0.032(7) 0.039(5) 0.001(5) -0.005(4) -0.017(5)
C26 0.038(7) 0.047(8) 0.045(6) -0.006(6) 0.000(5) -0.012(6)
C27 0.036(7) 0.034(7) 0.059(7) -0.005(6) 0.004(5) -0.008(6)
C28 0.056(8) 0.031(7) 0.038(6) 0.004(5) 0.005(5) -0.022(7)
C29 0.041(8) 0.062(9) 0.042(6) 0.006(6) -0.010(5) -0.006(7)
C30 0.027(6) 0.042(8) 0.046(6) 0.003(5) -0.004(5) 0.005(6)
C31 0.075(10) 0.035(8) 0.037(6) 0.010(5) -0.002(6) -0.030(7)
C32 0.065(10) 0.048(9) 0.063(8) -0.001(7) 0.013(7) -0.026(8)
C33 0.105(15) 0.085(13) 0.074(10) 0.003(9) 0.055(10) -0.018(11)
C34 0.18(2) 0.141(19) 0.049(9) -0.021(10) 0.021(12) -0.090(18)
C35 0.16(2) 0.140(19) 0.065(10) -0.021(11) 0.002(11) -0.097(17)
C36 0.109(14) 0.114(15) 0.051(8) -0.019(8) 0.012(8) -0.072(12)
C37 0.034(7) 0.032(7) 0.044(6) -0.006(5) 0.003(5) -0.017(6)
C38 0.046(8) 0.030(7) 0.075(8) 0.004(6) 0.014(6) -0.013(7)
C39 0.038(7) 0.045(8) 0.065(7) 0.001(6) 0.015(6) -0.001(7)
C40 0.029(6) 0.033(7) 0.032(5) 0.002(5) -0.001(4) -0.009(6)
C41 0.055(8) 0.032(7) 0.051(6) -0.001(6) 0.015(6) -0.025(7)
C42 0.058(8) 0.029(7) 0.047(6) -0.014(5) 0.019(6) -0.013(6)
C43 0.021(6) 0.057(9) 0.040(6) 0.006(6) -0.003(5) -0.012(6)
C44 0.030(7) 0.051(9) 0.058(7) 0.011(6) -0.010(5) -0.010(7)
C45 0.019(7) 0.072(11) 0.100(11) 0.039(9) -0.017(7) -0.018(7)
C46 0.033(8) 0.106(14) 0.072(9) 0.031(9) 0.016(7) -0.001(9)
C47 0.036(8) 0.095(13) 0.059(8) 0.000(8) 0.017(6) -0.004(9)
C48 0.037(7) 0.067(10) 0.052(7) 0.009(7) 0.000(6) -0.014(7)
C49 0.040(7) 0.036(7) 0.042(6) -0.009(5) 0.014(5) -0.018(6)
C50 0.030(6) 0.050(8) 0.043(6) 0.000(6) -0.002(5) -0.005(6)
C51 0.033(7) 0.051(8) 0.034(6) 0.001(5) 0.009(5) -0.008(6)
C52 0.043(7) 0.021(6) 0.047(6) 0.002(5) -0.003(5) -0.014(6)
C53 0.043(8) 0.066(10) 0.054(7) 0.015(7) 0.008(6) 0.001(7)
C54 0.043(8) 0.057(9) 0.049(7) 0.007(6) 0.004(6) 0.010(7)
C55 0.049(8) 0.026(7) 0.046(6) -0.004(5) -0.012(6) -0.010(6)
C56 0.071(10) 0.067(10) 0.041(6) 0.003(6) -0.008(6) -0.042(9)
C57 0.111(14) 0.079(12) 0.048(7) 0.014(7) -0.010(8) -0.051(11)
C58 0.124(16) 0.062(11) 0.045(8) 0.008(7) -0.018(9) -0.018(11)
C59 0.077(12) 0.078(12) 0.088(11) 0.020(9) -0.045(9) -0.008(10)
C60 0.060(10) 0.067(11) 0.062(8) 0.007(7) -0.013(7) -0.009(9)
C61 0.036(7) 0.027(7) 0.048(6) 0.004(5) 0.007(5) -0.015(6)
C62 0.046(8) 0.037(8) 0.047(6) 0.007(6) -0.007(5) 0.005(6)
C63 0.044(8) 0.043(8) 0.062(7) -0.001(6) -0.009(6) -0.016(7)
C64 0.045(8) 0.044(9) 0.072(8) -0.011(7) 0.010(6) -0.016(7)
C65 0.064(11) 0.025(8) 0.156(15) -0.012(9) -0.002(10) -0.008(8)
C66 0.046(9) 0.033(8) 0.116(11) 0.003(8) -0.027(8) -0.001(7)
C67 0.057(10) 0.034(9) 0.112(12) -0.016(9) 0.012(9) -0.018(8)
C68 0.129(17) 0.065(12) 0.103(12) -0.017(10) 0.004(12) -0.051(12)
C69 0.15(2) 0.13(2) 0.135(16) -0.053(15) -0.011(14) -0.082(19)
C70 0.14(2) 0.10(2) 0.17(2) -0.040(17) -0.005(16) -0.062(18)
C71 0.15(2) 0.047(13) 0.22(3) -0.043(16) -0.018(19) -0.035(15)
C72 0.076(13) 0.048(11) 0.188(18) -0.001(12) -0.036(12) -0.020(10)

loop_
_atom_type_symbol
_atom_type_description
_atom_type_scat_dispersion_real
_atom_type_scat_dispersion_imag
_atom_type_scat_source
C C 0.0033 0.0016 'International Tables Vol C Tables 4.2.6.8 and 6.1.1.4'
H H 0.0000 0.0000 'International Tables Vol C Tables 4.2.6.8 and 6.1.1.4'
Pb Pb -3.3944 10.1111 'International Tables Vol C Tables 4.2.6.8 and 6.1.1.4'
O O 0.0106 0.0060 'International Tables Vol C Tables 4.2.6.8 and 6.1.1.4'

loop_
_geom_angle_atom_site_label_1
_geom_angle_atom_site_label_2
_geom_angle_atom_site_label_3
_geom_angle
_geom_angle_site_symmetry_1
_geom_angle_site_symmetry_3
C13 Pb1 C1 106.1(4) . .
C13 Pb1 C25 106.0(4) . .
C1 Pb1 C25 108.4(4) . .
C13 Pb1 Pb1 110.9(3) . 2_465
C1 Pb1 Pb1 112.5(3) . 2_465
C25 Pb1 Pb1 112.5(3) . 2_465
C49 Pb2 C37 108.9(4) . .
C49 Pb2 C61 108.1(4) . .
C37 Pb2 C61 107.1(4) . .
C49 Pb2 Pb2 110.9(3) . 2_566
C37 Pb2 Pb2 110.5(3) . 2_566
C61 Pb2 Pb2 111.2(3) . 2_566
C2 C1 C6 118.6(10) . .
C2 C1 Pb1 120.1(8) . .
C6 C1 Pb1 121.2(8) . .
C1 C2 C3 120.7(10) . .
C4 C3 C2 121.3(10) . .
C3 C4 C5 117.6(10) . .
C3 C4 C7 121.9(10) . .
C5 C4 C7 120.5(10) . .
C6 C5 C4 121.3(11) . .
C5 C6 C1 120.3(10) . .
C12 C7 C8 118.0(11) . .
C12 C7 C4 119.7(10) . .
C8 C7 C4 122.1(10) . .
C9 C8 C7 120.3(11) . .
C8 C9 C10 120.9(12) . .
C11 C10 C9 119.5(12) . .
C10 C11 C12 120.2(12) . .
C7 C12 C11 121.1(12) . .
C14 C13 C18 116.0(11) . .
C14 C13 Pb1 122.7(8) . .
C18 C13 Pb1 121.3(8) . .
C13 C14 C15 123.5(10) . .
C14 C15 C16 118.9(11) . .
C17 C16 C15 116.9(11) . .
C17 C16 C19 121.7(11) . .
C15 C16 C19 121.4(11) . .
C18 C17 C16 122.9(11) . .
C17 C18 C13 121.7(11) . .
C20 C19 C24 116.3(13) . .
C20 C19 C16 123.1(12) . .
C24 C19 C16 120.5(12) . .
C19 C20 C21 120.5(14) . .
C22 C21 C20 120.8(16) . .
C21 C22 C23 120.0(15) . .
C22 C23 C24 118.2(15) . .
C23 C24 C19 123.9(15) . .
C30 C25 C26 118.7(9) . .
C30 C25 Pb1 121.1(7) . .
C26 C25 Pb1 120.1(7) . .
C25 C26 C27 120.3(10) . .
C28 C27 C26 121.4(10) . .
C29 C28 C27 117.3(10) . .
C29 C28 C31 120.1(11) . .
C27 C28 C31 122.7(11) . .
C28 C29 C30 120.7(10) . .
C25 C30 C29 121.5(10) . .
C36 C31 C32 120.1(11) . .
C36 C31 C28 120.3(12) . .
C32 C31 C28 119.6(12) . .
C33 C32 C31 119.6(14) . .
C34 C33 C32 120.7(15) . .
C33 C34 C35 119.4(15) . .
C34 C35 C36 120.9(17) . .
C31 C36 C35 119.2(15) . .
C42 C37 C38 119.5(11) . .
C42 C37 Pb2 120.0(8) . .
C38 C37 Pb2 120.5(8) . .
C37 C38 C39 119.7(11) . .
C40 C39 C38 121.3(11) . .
C39 C40 C41 118.7(10) . .
C39 C40 C43 121.6(10) . .
C41 C40 C43 119.6(11) . .
C40 C41 C42 120.5(11) . .
C37 C42 C41 119.9(10) . .
C44 C43 C48 117.7(11) . .
C44 C43 C40 122.8(10) . .
C48 C43 C40 119.4(11) . .
C43 C44 C45 120.4(12) . .
C44 C45 C46 119.6(14) . .
C47 C46 C45 119.9(13) . .
C46 C47 C48 120.9(14) . .
C47 C48 C43 121.5(14) . .
C54 C49 C50 118.2(10) . .
C54 C49 Pb2 122.8(7) . .
C50 C49 Pb2 118.7(8) . .
C51 C50 C49 121.3(10) . .
C50 C51 C52 121.5(10) . .
C51 C52 C53 117.6(10) . .
C51 C52 C55 121.1(10) . .
C53 C52 C55 121.3(10) . .
C52 C53 C54 120.6(11) . .
C49 C54 C53 120.6(10) . .
C56 C55 C60 117.8(11) . .
C56 C55 C52 120.4(11) . .
C60 C55 C52 121.7(12) . .
C55 C56 C57 122.3(13) . .
C58 C57 C56 118.6(14) . .
C57 C58 C59 120.3(13) . .
C60 C59 C58 119.9(14) . .
C59 C60 C55 121.2(14) . .
C66 C61 C62 117.7(11) . .
C66 C61 Pb2 123.1(9) . .
C62 C61 Pb2 119.2(9) . .
C61 C62 C63 121.5(11) . .
C64 C63 C62 121.3(11) . .
C65 C64 C63 115.3(12) . .
C65 C64 C67 124.6(13) . .
C63 C64 C67 120.1(12) . .
C64 C65 C66 122.9(13) . .
C61 C66 C65 121.2(12) . .
C72 C67 C68 117.4(15) . .
C72 C67 C64 121.5(16) . .
C68 C67 C64 121.1(14) . .
C67 C68 C69 123.5(18) . .
C70 C69 C68 116(2) . .
C71 C70 C69 123(2) . .
C70 C71 C72 122(2) . .
C67 C72 C71 118.1(18) . .
O1' O1 C74' 60(3) . .
O1' O1 C73 95(4) . .
C74' O1 C73 126(3) . .
O1' O1 C73' 49(3) . .
C74' O1 C73' 99(3) . .
C73 O1 C73' 46(3) . .
O1' O1 C74 38(3) . .
C74' O1 C74 22(3) . .
C73 O1 C74 113(3) . .
C73' O1 C74 78(3) . .
C73' C73 C74' 78(4) . 2
C73' C73 C74 108(6) . 2
C74' C73 C74 31(3) 2 2
C73' C73 O1 82(4) . .
C74' C73 O1 115(4) 2 .
C74 C73 O1 113(5) 2 .
C73' C73 O1' 45(4) . .
C74' C73 O1' 96(4) 2 .
C74 C73 O1' 113(4) 2 .
O1 C73 O1' 37.5(19) . .
C74' C74 O1' 80(8) . .
C74' C74 C73 87(8) . 2
O1' C74 C73 120(6) . 2
C74' C74 O1 46(7) . .
O1' C74 O1 35(3) . .
C73 C74 O1 103(4) 2 .
C74' C74 C73' 93(8) . .
O1' C74 C73' 27(3) . .
C73 C74 C73' 98(4) 2 .
O1 C74 C73' 48(2) . .
C73' O1' O1 90(5) . .
C73' O1' C74 128(6) . .
O1 O1' C74 107(5) . .
C73' O1' C74' 135(5) . .
O1 O1' C74' 73(4) . .
C74 O1' C74' 35(4) . .
C73' O1' C73 43(3) . .
O1 O1' C73 48(3) . .
C74 O1' C73 125(4) . .
C74' O1' C73 105(4) . .
O1' C73' C73 92(6) . .
O1' C73' O1 41(3) . .
C73 C73' O1 52(3) . .
O1' C73' C74' 108(5) . 2
C73 C73' C74' 57(4) . 2
O1 C73' C74' 88(4) . 2
O1' C73' C74 25(3) . .
C73 C73' C74 97(5) . .
O1 C73' C74 54(3) . .
C74' C73' C74 91(4) 2 .
O1' C73' C74' 23(3) . .
C73 C73' C74' 80(4) . .
O1 C73' C74' 37(2) . .
C74' C73' C74' 86(4) 2 .
C74 C73' C74' 18.2(19) . .
C74 C74' O1 111(9) . .
C74 C74' C73 62(7) . 2
O1 C74' C73 118(4) . 2
C74 C74' O1' 65(7) . .
O1 C74' O1' 47(3) . .
C73 C74' O1' 103(4) 2 .
C74 C74' C73' 106(9) . 2
O1 C74' C73' 95(4) . 2
C73 C74' C73' 45(3) 2 2
O1' C74' C73' 117(4) . 2
C74 C74' C73' 69(8) . .
O1 C74' C73' 44(2) . .
C73 C74' C73' 86(3) 2 .
O1' C74' C73' 22(3) . .
C73' C74' C73' 94(4) 2 .
C75 O2 C78 112.3 . .
C76 O3 C77 105.2 . .
C76 C75 O2 111.7 . .
C75 C76 O3 117.9 . .
C78 C77 O3 113.0 . .
C77 C78 O2 104.7 . .

loop_
_geom_bond_atom_site_label_1
_geom_bond_atom_site_label_2
_geom_bond_distance
_geom_bond_site_symmetry_2
Pb1 C13 2.193(11) .
Pb1 C1 2.207(10) .
Pb1 C25 2.223(9) .
Pb1 Pb1 2.8697(10) 2_465
Pb2 C49 2.189(10) .
Pb2 C37 2.211(11) .
Pb2 C61 2.235(11) .
Pb2 Pb2 2.8704(10) 2_566
C1 C2 1.362(13) .
C1 C6 1.391(15) .
C2 C3 1.413(14) .
C3 C4 1.356(15) .
C4 C5 1.401(14) .
C4 C7 1.487(13) .
C5 C6 1.380(14) .
C7 C12 1.384(14) .
C7 C8 1.395(14) .
C8 C9 1.364(15) .
C9 C10 1.376(17) .
C10 C11 1.365(17) .
C11 C12 1.374(16) .
C13 C14 1.377(14) .
C13 C18 1.373(14) .
C14 C15 1.386(15) .
C15 C16 1.406(15) .
C16 C17 1.365(15) .
C16 C19 1.468(15) .
C17 C18 1.362(15) .
C19 C20 1.365(17) .
C19 C24 1.368(16) .
C20 C21 1.407(18) .
C21 C22 1.33(2) .
C22 C23 1.37(2) .
C23 C24 1.369(18) .
C25 C30 1.361(13) .
C25 C26 1.370(13) .
C26 C27 1.367(13) .
C27 C28 1.387(14) .
C28 C29 1.381(15) .
C28 C31 1.500(14) .
C29 C30 1.364(14) .
C31 C36 1.366(16) .
C31 C32 1.388(16) .
C32 C33 1.390(17) .
C33 C34 1.37(2) .
C34 C35 1.36(2) .
C35 C36 1.404(18) .
C37 C42 1.362(15) .
C37 C38 1.392(14) .
C38 C39 1.394(15) .
C39 C40 1.365(15) .
C40 C41 1.384(14) .
C40 C43 1.470(14) .
C41 C42 1.413(14) .
C43 C44 1.392(16) .
C43 C48 1.407(15) .
C44 C45 1.404(16) .
C45 C46 1.386(19) .
C46 C47 1.37(2) .
C47 C48 1.357(16) .
C49 C54 1.368(14) .
C49 C50 1.391(13) .
C50 C51 1.384(13) .
C51 C52 1.385(14) .
C52 C53 1.388(14) .
C52 C55 1.480(14) .
C53 C54 1.427(14) .
C55 C56 1.373(16) .
C55 C60 1.382(16) .
C56 C57 1.388(15) .
C57 C58 1.364(19) .
C58 C59 1.39(2) .
C59 C60 1.365(17) .
C61 C66 1.361(15) .
C61 C62 1.355(14) .
C62 C63 1.395(15) .
C63 C64 1.386(16) .
C64 C65 1.378(17) .
C64 C67 1.467(17) .
C65 C66 1.371(17) .
C67 C72 1.365(19) .
C67 C68 1.388(19) .
C68 C69 1.40(2) .
C69 C70 1.40(3) .
C70 C71 1.25(3) .
C71 C72 1.46(2) .
O1 O1' 1.10(4) .
O1 C74' 1.44(6) .
O1 C73 1.33(4) .
O1 C73' 1.69(7) .
O1 C74 1.85(6) .
C73 C73' 1.23(6) .
C73 C74' 1.45(6) 2
C73 C74 1.28(7) 2
C73 O1' 1.80(6) .
C74 C74' 0.75(8) .
C74 O1' 1.20(6) .
C74 C73 1.28(7) 2
C74 C73' 2.23(9) .
O1' C73' 1.28(6) .
O1' C74' 1.30(7) .
C73' C74' 1.69(8) 2
C73' C74' 2.38(8) .
C74' C73 1.45(6) 2
C74' C73' 1.69(8) 2
O2 C75 1.3848 .
O2 C78 1.4737 .
O3 C76 1.3395 .
O3 C77 1.4737 .
C75 C76 1.1944 .
C77 C78 1.3966 .
